data_2227571
loop_
_publ_author_name
'Guo, Huan-mei'
'Wu, Qian'
'Yang, Jie'
'Liu, Yang-chun'

_publ_section_title
;
 <i>N</i>'-[1-(4-Chlorophenyl)ethylidene]acetohydrazide
;
_journal_coeditor_code HB5687
_journal_issue 11
_journal_name_full 'Acta Crystallographica Section E'
_journal_page_first o2941
_journal_paper_doi 10.1107/S1600536810042546
_journal_volume 66
_journal_year 2010
_chemical_formula_iupac 'C10 H11 Cl N2 O'
_chemical_formula_moiety 'C10 H11 Cl N2 O'
_chemical_formula_sum 'C10 H11 Cl N2 O'
_chemical_formula_weight 210.66
_chemical_name_systematic
;
<i>N</i>'-[1-(4-Chlorophenyl)ethylidene]acetohydrazide
;
_space_group_IT_number 14
_symmetry_cell_setting monoclinic
_symmetry_space_group_name_Hall '-P 2ybc'
_symmetry_space_group_name_H-M 'P 1 21/c 1'
_atom_sites_solution_hydrogens geom
_atom_sites_solution_primary direct
_atom_sites_solution_secondary difmap
_audit_creation_method SHELXL-97
_cell_angle_alpha 90.00
_cell_angle_beta 109.45(3)
_cell_angle_gamma 90.00
_cell_formula_units_Z 4
_cell_length_a 15.944(3)
_cell_length_b 5.0061(10)
_cell_length_c 13.950(3)
_cell_measurement_reflns_used 2368
_cell_measurement_temperature 293(2)
_cell_measurement_theta_max 27.48
_cell_measurement_theta_min 3.10
_cell_volume 1049.9(4)
_computing_cell_refinement 'SAINT (Bruker, 1997)'
_computing_data_collection 'SMART (Bruker, 1997)'
_computing_data_reduction 'SAINT (Bruker, 1997)'
_computing_molecular_graphics 'SHELXTL (Sheldrick, 2008)'
_computing_publication_material 'SHELXTL (Sheldrick, 2008)'
_computing_structure_refinement 'SHELXL97 (Sheldrick, 2008)'
_computing_structure_solution 'SHELXS97 (Sheldrick, 2008)'
_diffrn_ambient_temperature 293(2)
_diffrn_measured_fraction_theta_full 0.979
_diffrn_measured_fraction_theta_max 0.979
_diffrn_measurement_device_type 'Bruker SMART CCD'
_diffrn_measurement_method 'phi and omega scans'
_diffrn_radiation_monochromator graphite
_diffrn_radiation_source 'fine-focus sealed tube'
_diffrn_radiation_type MoK\a
_diffrn_radiation_wavelength 0.71073
_diffrn_reflns_av_R_equivalents 0.0275
_diffrn_reflns_av_sigmaI/netI 0.0231
_diffrn_reflns_limit_h_max 20
_diffrn_reflns_limit_h_min -20
_diffrn_reflns_limit_k_max 6
_diffrn_reflns_limit_k_min -6
_diffrn_reflns_limit_l_max 18
_diffrn_reflns_limit_l_min -18
_diffrn_reflns_number 9225
_diffrn_reflns_theta_full 27.48
_diffrn_reflns_theta_max 27.48
_diffrn_reflns_theta_min 3.10
_exptl_absorpt_coefficient_mu 0.332
_exptl_absorpt_correction_type none
_exptl_crystal_colour yellow
_exptl_crystal_density_diffrn 1.333
_exptl_crystal_density_method 'not measured'
_exptl_crystal_description bar
_exptl_crystal_F_000 440
_exptl_crystal_size_max 0.25
_exptl_crystal_size_mid 0.20
_exptl_crystal_size_min 0.20
_refine_diff_density_max 0.294
_refine_diff_density_min -0.224
_refine_ls_extinction_method none
_refine_ls_goodness_of_fit_ref 1.219
_refine_ls_hydrogen_treatment mixed
_refine_ls_matrix_type full
_refine_ls_number_parameters 143
_refine_ls_number_reflns 2368
_refine_ls_number_restraints 0
_refine_ls_restrained_S_all 1.219
_refine_ls_R_factor_all 0.0579
_refine_ls_R_factor_gt 0.0464
_refine_ls_shift/su_max 0.000
_refine_ls_shift/su_mean 0.000
_refine_ls_structure_factor_coef Fsqd
_refine_ls_weighting_details 'calc w=1/[\s^2^(Fo^2^)+(0.1000P)^2^] where P=(Fo^2^+2Fc^2^)/3'
_refine_ls_weighting_scheme calc
_refine_ls_wR_factor_gt 0.1470
_refine_ls_wR_factor_ref 0.1639
_reflns_number_gt 1840
_reflns_number_total 2368
_reflns_threshold_expression I>2sigma(I)
_cod_data_source_file hb5687.cif
_cod_data_source_block I
_cod_original_sg_symbol_H-M 'P 21/c'
_cod_database_code 2227571
_cod_database_fobs_code 2227571

loop_
_symmetry_equiv_pos_as_xyz
'x, y, z'
'-x, y+1/2, -z+1/2'
'-x, -y, -z'
'x, -y-1/2, z-1/2'

loop_
_atom_site_type_symbol
_atom_site_label
_atom_site_fract_x
_atom_site_fract_y
_atom_site_fract_z
_atom_site_U_iso_or_equiv
_atom_site_adp_type
_atom_site_calc_flag
_atom_site_refinement_flags
_atom_site_occupancy
_atom_site_disorder_assembly
_atom_site_disorder_group
Cl Cl1 0.05552(4) 0.51605(12) 0.20233(5) 0.0784(3) Uani d . 1 . .
O O1 0.58233(7) -0.3084(2) 0.08042(9) 0.0515(3) Uani d . 1 . .
N N2 0.43948(8) -0.2513(3) 0.06514(10) 0.0437(3) Uani d . 1 . .
N N1 0.37755(9) -0.1121(3) 0.09450(10) 0.0450(3) Uani d . 1 . .
C C4 0.29443(11) -0.1619(3) 0.04835(12) 0.0449(4) Uani d . 1 . .
C C5 0.23285(11) -0.0057(3) 0.08658(12) 0.0449(4) Uani d . 1 . .
C C2 0.52624(10) -0.1844(3) 0.10492(11) 0.0409(3) Uani d . 1 . .
C C8 0.12309(12) 0.3099(3) 0.15743(15) 0.0544(4) Uani d . 1 . .
C C7 0.20770(13) 0.2495(4) 0.22141(14) 0.0598(5) Uani d . 1 . .
H H7A 0.2280 0.3142 0.2877 0.072 Uiso calc R 1 . .
C C6 0.26121(11) 0.0927(4) 0.18559(13) 0.0544(4) Uani d . 1 . .
H H6A 0.3181 0.0507 0.2287 0.065 Uiso calc R 1 . .
C C10 0.14651(12) 0.0543(4) 0.02497(14) 0.0572(5) Uani d . 1 . .
H H10A 0.1251 -0.0132 -0.0408 0.069 Uiso calc R 1 . .
C C1 0.55118(11) 0.0442(3) 0.17832(14) 0.0517(4) Uani d . 1 . .
H H1B 0.6144 0.0700 0.2004 0.078 Uiso calc R 1 . .
H H1C 0.5332 0.0054 0.2360 0.078 Uiso calc R 1 . .
H H1D 0.5219 0.2036 0.1456 0.078 Uiso calc R 1 . .
C C9 0.09182(12) 0.2137(4) 0.06054(15) 0.0620(5) Uani d . 1 . .
H H9A 0.0344 0.2544 0.0186 0.074 Uiso calc R 1 . .
C C3 0.25881(16) -0.3524(5) -0.0385(2) 0.0663(6) Uani d . 1 . .
H H2A 0.4257(13) -0.391(4) 0.0186(17) 0.062(5) Uiso d . 1 . .
H H3A 0.197(2) -0.372(5) -0.064(2) 0.106(9) Uiso d . 1 . .
H H3B 0.279(3) -0.503(7) -0.022(3) 0.155(16) Uiso d . 1 . .
H H3C 0.278(2) -0.321(6) -0.094(2) 0.115(10) Uiso d . 1 . .

loop_
_atom_site_aniso_label
_atom_site_aniso_U_11
_atom_site_aniso_U_22
_atom_site_aniso_U_33
_atom_site_aniso_U_12
_atom_site_aniso_U_13
_atom_site_aniso_U_23
Cl1 0.0715(4) 0.0887(5) 0.0850(5) 0.0221(3) 0.0396(3) 0.0014(3)
O1 0.0511(6) 0.0533(6) 0.0489(7) 0.0016(5) 0.0151(5) -0.0108(5)
N2 0.0479(7) 0.0422(7) 0.0401(7) 0.0027(6) 0.0134(5) -0.0058(5)
N1 0.0475(7) 0.0469(7) 0.0399(7) 0.0038(6) 0.0137(5) -0.0018(5)
C4 0.0495(8) 0.0424(8) 0.0417(8) -0.0018(6) 0.0138(6) 0.0016(6)
C5 0.0462(9) 0.0451(8) 0.0414(9) -0.0024(6) 0.0119(7) 0.0029(6)
C2 0.0510(8) 0.0378(7) 0.0325(7) 0.0033(6) 0.0122(6) 0.0004(5)
C8 0.0520(9) 0.0554(9) 0.0615(11) 0.0043(7) 0.0267(8) 0.0037(8)
C7 0.0601(10) 0.0706(11) 0.0469(10) 0.0085(9) 0.0154(8) -0.0030(8)
C6 0.0501(9) 0.0641(10) 0.0442(9) 0.0074(8) 0.0092(7) -0.0016(7)
C10 0.0466(9) 0.0701(11) 0.0496(10) -0.0019(8) 0.0089(7) -0.0065(8)
C1 0.0571(10) 0.0488(9) 0.0491(10) -0.0064(7) 0.0175(7) -0.0115(7)
C9 0.0429(8) 0.0705(11) 0.0663(12) 0.0032(8) 0.0097(8) 0.0008(9)
C3 0.0595(12) 0.0661(13) 0.0687(14) -0.0060(10) 0.0154(10) -0.0225(10)

loop_
_atom_type_symbol
_atom_type_description
_atom_type_scat_dispersion_real
_atom_type_scat_dispersion_imag
_atom_type_scat_source
C C 0.0033 0.0016 'International Tables Vol C Tables 4.2.6.8 and 6.1.1.4'
H H 0.0000 0.0000 'International Tables Vol C Tables 4.2.6.8 and 6.1.1.4'
N N 0.0061 0.0033 'International Tables Vol C Tables 4.2.6.8 and 6.1.1.4'
O O 0.0106 0.0060 'International Tables Vol C Tables 4.2.6.8 and 6.1.1.4'
Cl Cl 0.1484 0.1585 'International Tables Vol C Tables 4.2.6.8 and 6.1.1.4'

loop_
_geom_angle_atom_site_label_1
_geom_angle_atom_site_label_2
_geom_angle_atom_site_label_3
_geom_angle_site_symmetry_1
_geom_angle_site_symmetry_3
_geom_angle
_geom_angle_publ_flag
C2 N2 N1 . . 119.36(13) ?
C2 N2 H2A . . 116.5(12) ?
N1 N2 H2A . . 124.2(12) ?
C4 N1 N2 . . 118.22(13) ?
N1 C4 C5 . . 114.25(13) ?
N1 C4 C3 . . 125.23(16) ?
C5 C4 C3 . . 120.50(15) ?
C10 C5 C6 . . 117.66(16) ?
C10 C5 C4 . . 121.86(15) ?
C6 C5 C4 . . 120.46(14) ?
O1 C2 N2 . . 120.14(14) ?
O1 C2 C1 . . 121.64(14) ?
N2 C2 C1 . . 118.22(14) ?
C9 C8 C7 . . 121.30(16) ?
C9 C8 Cl1 . . 119.82(14) ?
C7 C8 Cl1 . . 118.88(15) ?
C6 C7 C8 . . 118.87(17) ?
C6 C7 H7A . . 120.6 ?
C8 C7 H7A . . 120.6 ?
C7 C6 C5 . . 121.89(16) ?
C7 C6 H6A . . 119.1 ?
C5 C6 H6A . . 119.1 ?
C9 C10 C5 . . 120.84(17) ?
C9 C10 H10A . . 119.6 ?
C5 C10 H10A . . 119.6 ?
C2 C1 H1B . . 109.5 ?
C2 C1 H1C . . 109.5 ?
H1B C1 H1C . . 109.5 ?
C2 C1 H1D . . 109.5 ?
H1B C1 H1D . . 109.5 ?
H1C C1 H1D . . 109.5 ?
C8 C9 C10 . . 119.41(16) ?
C8 C9 H9A . . 120.3 ?
C10 C9 H9A . . 120.3 ?
C4 C3 H3A . . 116.6(17) ?
C4 C3 H3B . . 110(3) ?
H3A C3 H3B . . 106(3) ?
C4 C3 H3C . . 115.3(18) ?
H3A C3 H3C . . 107(2) ?
H3B C3 H3C . . 101(3) ?

loop_
_geom_bond_atom_site_label_1
_geom_bond_atom_site_label_2
_geom_bond_site_symmetry_2
_geom_bond_distance
_geom_bond_publ_flag
Cl1 C8 . 1.7512(17) ?
O1 C2 . 1.2269(18) ?
N2 C2 . 1.350(2) ?
N2 N1 . 1.3773(17) ?
N2 H2A . 0.93(2) ?
N1 C4 . 1.290(2) ?
C4 C5 . 1.486(2) ?
C4 C3 . 1.497(2) ?
C5 C10 . 1.391(2) ?
C5 C6 . 1.392(2) ?
C2 C1 . 1.498(2) ?
C8 C9 . 1.363(3) ?
C8 C7 . 1.381(3) ?
C7 C6 . 1.370(2) ?
C7 H7A . 0.9300 ?
C6 H6A . 0.9300 ?
C10 C9 . 1.390(3) ?
C10 H10A . 0.9300 ?
C1 H1B . 0.9600 ?
C1 H1C . 0.9600 ?
C1 H1D . 0.9600 ?
C9 H9A . 0.9300 ?
C3 H3A . 0.93(3) ?
C3 H3B . 0.83(4) ?
C3 H3C . 0.94(3) ?

loop_
_geom_hbond_atom_site_label_D
_geom_hbond_atom_site_label_H
_geom_hbond_atom_site_label_A
_geom_hbond_site_symmetry_A
_geom_hbond_distance_DH
_geom_hbond_distance_HA
_geom_hbond_distance_DA
_geom_hbond_angle_DHA
N2 H2A O1 3_645 0.93(2) 2.02(2) 2.9384(18) 170.3(18)

loop_
_cod_related_entry_id
_cod_related_entry_database
_cod_related_entry_code
1 ChemSpider 7923776
